data_1519936
loop_
_publ_author_name
'C\'amara, Fernando'
'Nestola, Fabrizio'
'Bindi, Luca'
'Guastoni, Alessandro'
'Zorzi, Federico'
'Peruzzo, Luca'
'Pedron, Danilo'

_publ_contact_author_address
;Dip. di Scienze della Terra
Universit\`a di degli Ptudi di Torino
Via Valperga Caluso, 35 - 10125 Torino, Italy
;
_publ_contact_author_email fernando.camaraartigas@unito.it
_publ_contact_author_fax +390116705128
_publ_contact_author_name 'Fernando Camara'
_publ_contact_author_phone +390116705132
_publ_section_title
;
 Tazzoliite: a new mineral with a pyrochlore-related structure from the
 Euganei Hills, Padova, Italy
;
_journal_issue 4
_journal_name_full 'Mineralogical Magazine'
_journal_page_first 827
_journal_page_last 838
_journal_paper_doi 10.1180/minmag.2012.076.4.01
_journal_volume 76
_journal_year 2012
_chemical_formula_sum 'Ba4.2 Ca3.31 H1.73 Na0.48 Nb5.76 O38.83 P0.52 Si2 Sr0 Ti4.24'
_chemical_formula_weight 2154.04
_chemical_name_common tazzoliite
_chemical_name_mineral tazzoliite
_chemical_name_systematic tazzoliite
_space_group_crystal_system orthorhombic
_space_group_IT_number 69
_space_group_name_Hall '-F 2 2'
_space_group_name_H-M_alt 'F m m m'
_symmetry_space_group_name_Hall '-F 2 2'
_symmetry_space_group_name_H-M 'F m m m'
_atom_sites_solution_hydrogens difmap
_atom_sites_solution_primary other
_atom_sites_solution_secondary difmap
_audit_creation_method SHELXL-97
_cell_angle_alpha 90.00
_cell_angle_beta 90.00
_cell_angle_gamma 90.00
_cell_formula_units_Z 4
_cell_length_a 7.4105(4)
_cell_length_b 20.0675(11)
_cell_length_c 21.4471(11)
_cell_measurement_reflns_used 5584
_cell_measurement_temperature 298(2)
_cell_measurement_theta_max 29.9
_cell_measurement_theta_min 2.7
_cell_volume 3189.4(3)
_computing_structure_refinement 'SHELXL-97 (Pheldrick, 2008)'
_diffrn_ambient_temperature 298
_diffrn_measured_fraction_theta_full 0.995
_diffrn_measured_fraction_theta_max 0.995
_diffrn_measurement_device_type 'BRUKER-AXS SMART APEX CCD'
_diffrn_measurement_method \\w
_diffrn_radiation_monochromator graphite
_diffrn_radiation_probe x-ray
_diffrn_radiation_type MoK\a
_diffrn_radiation_wavelength 0.71073
_diffrn_reflns_av_R_equivalents 0.0540
_diffrn_reflns_av_sigmaI/netI 0.0246
_diffrn_reflns_limit_h_max 10
_diffrn_reflns_limit_h_min -10
_diffrn_reflns_limit_k_max 28
_diffrn_reflns_limit_k_min -28
_diffrn_reflns_limit_l_max 30
_diffrn_reflns_limit_l_min -30
_diffrn_reflns_number 12200
_diffrn_reflns_theta_full 30.00
_diffrn_reflns_theta_max 30.00
_diffrn_reflns_theta_min 1.90
_diffrn_source 'fine-focus sealed tube'
_exptl_absorpt_coefficient_mu 8.864
_exptl_absorpt_correction_T_max 0.876
_exptl_absorpt_correction_T_min 0.660
_exptl_absorpt_correction_type multi-scan
_exptl_absorpt_process_details 'Bruker SADABS'
_exptl_crystal_colour light-orange
_exptl_crystal_density_diffrn 4.517
_exptl_crystal_density_method 'not measured'
_exptl_crystal_description blade
_exptl_crystal_F_000 3941
_exptl_crystal_size_max 0.100
_exptl_crystal_size_mid 0.040
_exptl_crystal_size_min 0.015
_refine_diff_density_max 2.363
_refine_diff_density_min -3.851
_refine_diff_density_rms 0.410
_refine_ls_extinction_method none
_refine_ls_goodness_of_fit_ref 1.246
_refine_ls_hydrogen_treatment refU
_refine_ls_matrix_type full
_refine_ls_number_parameters 95
_refine_ls_number_reflns 1312
_refine_ls_number_restraints 0
_refine_ls_restrained_S_all 1.246
_refine_ls_R_factor_all 0.0633
_refine_ls_R_factor_gt 0.0625
_refine_ls_shift/su_max 0.000
_refine_ls_shift/su_mean 0.000
_refine_ls_structure_factor_coef Fsqd
_refine_ls_weighting_details 'calc w=1/[\s^2^(Fo^2^)+(0.0607P)^2^+564.6627P] where P=(Fo^2^+2Fc^2^)/3'
_refine_ls_weighting_scheme calc
_refine_ls_wR_factor_gt 0.1575
_refine_ls_wR_factor_ref 0.1581
_reflns_number_gt 1300
_reflns_number_total 1312
_reflns_threshold_expression >2\s(I)
_cod_data_source_file 827-tazzoliite.cif
_cod_data_source_block tazzoliite
_cod_original_formula_sum 'H1.73 Ba4.20 Ca3.31 Na0.48 Nb5.76 O38.83 P0.52 Si2 Sr0 Ti4.24'
_cod_database_code 1519936

loop_
_symmetry_equiv_pos_as_xyz
'x, y, z'
'-x, -y, z'
'x, -y, -z'
'-x, y, -z'
'x, y+1/2, z+1/2'
'-x, -y+1/2, z+1/2'
'x, -y+1/2, -z+1/2'
'-x, y+1/2, -z+1/2'
'x+1/2, y, z+1/2'
'-x+1/2, -y, z+1/2'
'x+1/2, -y, -z+1/2'
'-x+1/2, y, -z+1/2'
'x+1/2, y+1/2, z'
'-x+1/2, -y+1/2, z'
'x+1/2, -y+1/2, -z'
'-x+1/2, y+1/2, -z'
'-x, -y, -z'
'x, y, -z'
'-x, y, z'
'x, -y, z'
'-x, -y+1/2, -z+1/2'
'x, y+1/2, -z+1/2'
'-x, y+1/2, z+1/2'
'x, -y+1/2, z+1/2'
'-x+1/2, -y, -z+1/2'
'x+1/2, y, -z+1/2'
'-x+1/2, y, z+1/2'
'x+1/2, -y, z+1/2'
'-x+1/2, -y+1/2, -z'
'x+1/2, y+1/2, -z'
'-x+1/2, y+1/2, z'
'x+1/2, -y+1/2, z'

loop_
_atom_site_label
_atom_site_type_symbol
_atom_site_fract_x
_atom_site_fract_y
_atom_site_fract_z
_atom_site_U_iso_or_equiv
_atom_site_adp_type
_atom_site_occupancy
_atom_site_symmetry_multiplicity
_atom_site_calc_flag
_atom_site_refinement_flags
_atom_site_disorder_assembly
_atom_site_disorder_group
A1a Ba 0.0000 0.12852(5) 0.10553(4) 0.0128(3) Uani 0.93(2) 2 d PP . .
A1b Ca 0.0000 0.12852(5) 0.10553(4) 0.0128(3) Uani 0.07(2) 2 d PP . .
Nb1 Nb -0.5000 0.17122(6) 0.13211(6) 0.0094(4) Uani 0.86(3) 2 d PP . .
Ti1 Ti -0.5000 0.17122(6) 0.13211(6) 0.0094(4) Uani 0.14(3) 2 d PP . .
Nb2 Nb 0.2500 0.2500 0.0000 0.0099(6) Uani 0.76(3) 4 d PP . .
Ti2 Ti 0.2500 0.2500 0.0000 0.0099(6) Uani 0.24(3) 4 d PP . .
Ti3 Ti 0.2500 0.07937(10) 0.2500 0.0115(7) Uani 0.80(2) 2 d PP . .
Nb3 Nb 0.2500 0.07937(10) 0.2500 0.0115(7) Uani 0.20(2) 2 d PP . .
A2a Ca 0.2500 0.2500 0.2500 0.0104(8) Uani 0.750(14) 4 d PP . .
A2b Ba 0.2500 0.2500 0.2500 0.0104(8) Uani 0.250(14) 4 d PP . .
A3a Ca -0.5000 0.0963(3) 0.0000 0.026(2) Uani 0.76(7) 4 d PP . .
A3b Na -0.5000 0.0963(3) 0.0000 0.026(2) Uani 0.24(7) 4 d PP . .
Si Si 0.5000 0.0000 0.1470(2) 0.0076(11) Uani 1 4 d P . .
O1 O 0.0000 0.2139(7) 0.0000 0.008(2) Uani 1 4 d P . .
O2 O 0.3040(9) 0.1426(3) 0.1887(3) 0.0104(14) Uani 1 1 d . . .
O3 O 0.0000 0.2469(5) 0.1706(4) 0.0068(17) Uiso 1 2 d P . .
O4 O 0.3188(13) 0.0000 0.1927(4) 0.0083(17) Uani 1 2 d P . .
O5 O 0.3180(9) 0.1841(3) 0.0646(3) 0.0110(14) Uani 1 1 d . . .
O6 O -0.5000 0.0680(5) 0.1053(5) 0.013(2) Uani 1 2 d P . .
O7 O 0.0000 0.0723(5) 0.2180(5) 0.0108(19) Uani 1 2 d P . .
O8 O -0.340(5) 0.0000 0.0000 0.018(10) Uiso 0.43(6) 4 d PP . .
P P 0.066(4) 0.0000 0.0000 0.038(9) Uiso 0.26(3) 4 d PP . .
O9 O 0.0000 0.0000 0.065(2) 0.071(15) Uiso 0.82(9) 4 d PP . .
H9 H 0.1120 0.0000 0.0900 0.085 Uiso 0.43(6) 2 d PP . .
O10 O 0.177(4) 0.0582(13) 0.0000 0.036(8) Uiso 0.58(5) 2 d PP . .

loop_
_atom_site_aniso_label
_atom_site_aniso_U_11
_atom_site_aniso_U_22
_atom_site_aniso_U_33
_atom_site_aniso_U_23
_atom_site_aniso_U_13
_atom_site_aniso_U_12
A1a 0.0128(4) 0.0157(5) 0.0100(4) 0.0020(3) 0.000 0.000
A1b 0.0128(4) 0.0157(5) 0.0100(4) 0.0020(3) 0.000 0.000
Nb1 0.0096(7) 0.0079(6) 0.0108(7) 0.0008(4) 0.000 0.000
Ti1 0.0096(7) 0.0079(6) 0.0108(7) 0.0008(4) 0.000 0.000
Nb2 0.0094(9) 0.0116(10) 0.0088(9) 0.000 0.000 0.0013(7)
Ti2 0.0094(9) 0.0116(10) 0.0088(9) 0.000 0.000 0.0013(7)
Ti3 0.0164(11) 0.0063(9) 0.0118(10) 0.000 0.0051(7) 0.000
Nb3 0.0164(11) 0.0063(9) 0.0118(10) 0.000 0.0051(7) 0.000
A2a 0.0092(11) 0.0081(11) 0.0140(12) 0.000 0.000 0.000
A2b 0.0092(11) 0.0081(11) 0.0140(12) 0.000 0.000 0.000
A3a 0.060(5) 0.009(3) 0.010(3) 0.000 0.000 0.000
A3b 0.060(5) 0.009(3) 0.010(3) 0.000 0.000 0.000
Si 0.006(2) 0.010(2) 0.007(2) 0.000 0.000 0.000
O1 0.004(5) 0.011(6) 0.008(6) 0.000 0.000 0.000
O2 0.008(3) 0.007(3) 0.016(3) 0.001(2) 0.001(3) -0.004(2)
O4 0.008(4) 0.012(4) 0.005(4) 0.000 -0.002(3) 0.000
O5 0.012(3) 0.009(3) 0.012(3) 0.001(2) -0.004(3) -0.002(2)
O6 0.016(5) 0.009(4) 0.014(5) 0.011(4) 0.000 0.000
O7 0.010(4) 0.010(4) 0.012(4) 0.006(3) 0.000 0.000

loop_
_atom_type_symbol
_atom_type_description
_atom_type_scat_dispersion_real
_atom_type_scat_dispersion_imag
_atom_type_scat_source
Ba Ba -0.3244 2.2819 'International Tables Vol C Tables 4.2.6.8 and 6.1.1.4'
Ca Ca 0.2262 0.3064 'International Tables Vol C Tables 4.2.6.8 and 6.1.1.4'
Nb Nb -2.0727 0.6215 'International Tables Vol C Tables 4.2.6.8 and 6.1.1.4'
O O 0.0106 0.0060 'International Tables Vol C Tables 4.2.6.8 and 6.1.1.4'
Si Si 0.0817 0.0704 'International Tables Vol C Tables 4.2.6.8 and 6.1.1.4'
Pr Pr -1.5307 3.2498 'International Tables Vol C Tables 4.2.6.8 and 6.1.1.4'
Ti Ti 0.2776 0.4457 'International Tables Vol C Tables 4.2.6.8 and 6.1.1.4'
P P 0.1246 0.1234 'International Tables Vol C Tables 4.2.6.8 and 6.1.1.4'
Na Na 0.0362 0.0249 'International Tables Vol C Tables 4.2.6.8 and 6.1.1.4'
H H 0.0000 0.0000 'International Tables Vol C Tables 4.2.6.8 and 6.1.1.4'

loop_
_geom_angle_atom_site_label_1
_geom_angle_atom_site_label_2
_geom_angle_atom_site_label_3
_geom_angle
_geom_angle_site_symmetry_1
_geom_angle_site_symmetry_3
O7 A1a O9 83.6(9) . .
O7 A1a O5 117.44(15) . .
O9 A1a O5 106.4(4) . .
O7 A1a O5 117.44(15) . 19
O9 A1a O5 106.4(4) . 19
O5 A1a O5 117.9(3) . 19
O7 A1a O3 84.6(3) . .
O9 A1a O3 168.2(9) . .
O5 A1a O3 79.17(17) . .
O5 A1a O3 79.17(17) 19 .
O7 A1a O1 167.9(3) . .
O9 A1a O1 108.5(9) . .
O5 A1a O1 60.06(14) . .
O5 A1a O1 60.06(14) 19 .
O3 A1a O1 83.3(3) . .
O7 A1a O2 58.78(16) . .
O9 A1a O2 106.9(5) . .
O5 A1a O2 59.28(19) . .
O5 A1a O2 145.67(19) 19 .
O3 A1a O2 66.59(17) . .
O1 A1a O2 115.70(17) . .
O7 A1a O2 58.78(16) . 19
O9 A1a O2 106.9(5) . 19
O5 A1a O2 145.67(19) . 19
O5 A1a O2 59.28(19) 19 19
O3 A1a O2 66.59(17) . 19
O1 A1a O2 115.70(17) . 19
O2 A1a O2 102.6(3) . 19
O7 A1a O10 119.3(4) . 19
O9 A1a O10 46.1(8) . 19
O5 A1a O10 109.1(4) . 19
O5 A1a O10 64.6(5) 19 19
O3 A1a O10 142.7(5) . 19
O1 A1a O10 71.3(5) . 19
O2 A1a O10 149.4(5) . 19
O2 A1a O10 100.0(5) 19 19
O7 A1a O10 119.3(4) . .
O9 A1a O10 46.1(8) . .
O5 A1a O10 64.6(5) . .
O5 A1a O10 109.1(4) 19 .
O3 A1a O10 142.7(5) . .
O1 A1a O10 71.3(5) . .
O2 A1a O10 100.0(5) . .
O2 A1a O10 149.4(5) 19 .
O10 A1a O10 52.3(10) 19 .
O7 A1a P 106.0(2) . 17
O9 A1a P 23.9(8) . 17
O5 A1a P 102.3(5) . 17
O5 A1a P 88.5(5) 19 17
O3 A1a P 166.5(3) . 17
O1 A1a P 85.9(2) . 17
O2 A1a P 125.9(5) . 17
O2 A1a P 111.5(5) 19 17
O10 A1a P 24.1(6) 19 17
O10 A1a P 37.9(7) . 17
O7 A1a P 106.0(2) . .
O9 A1a P 23.9(8) . .
O5 A1a P 88.5(5) . .
O5 A1a P 102.3(5) 19 .
O3 A1a P 166.5(3) . .
O1 A1a P 85.9(2) . .
O2 A1a P 111.5(5) . .
O2 A1a P 125.9(5) 19 .
O10 A1a P 37.9(7) 19 .
O10 A1a P 24.1(6) . .
P A1a P 16.2(10) 17 .
O3 Nb1 O2 89.1(3) 14_455 19
O3 Nb1 O2 89.1(3) 14_455 1_455
O2 Nb1 O2 94.5(4) 19 1_455
O3 Nb1 O5 102.1(3) 14_455 1_455
O2 Nb1 O5 168.2(3) 19 1_455
O2 Nb1 O5 89.2(3) 1_455 1_455
O3 Nb1 O5 102.1(3) 14_455 19
O2 Nb1 O5 89.2(3) 19 19
O2 Nb1 O5 168.2(3) 1_455 19
O5 Nb1 O5 85.0(4) 1_455 19
O3 Nb1 O6 168.8(4) 14_455 .
O2 Nb1 O6 83.3(3) 19 .
O2 Nb1 O6 83.3(3) 1_455 .
O5 Nb1 O6 86.0(3) 1_455 .
O5 Nb1 O6 86.0(3) 19 .
O3 Nb1 A3a 144.6(3) 14_455 .
O2 Nb1 A3a 113.9(2) 19 .
O2 Nb1 A3a 113.9(2) 1_455 .
O5 Nb1 A3a 54.5(2) 1_455 .
O5 Nb1 A3a 54.5(2) 19 .
O6 Nb1 A3a 46.5(3) . .
O3 Nb1 A2b 43.46(18) 14_455 21
O2 Nb1 A2b 45.70(19) 19 21
O2 Nb1 A2b 94.4(2) 1_455 21
O5 Nb1 A2b 145.17(19) 1_455 21
O5 Nb1 A2b 96.2(2) 19 21
O6 Nb1 A2b 128.80(19) . 21
A3a Nb1 A2b 147.916(15) . 21
O3 Nb1 A2a 43.46(18) 14_455 21
O2 Nb1 A2a 45.70(19) 19 21
O2 Nb1 A2a 94.4(2) 1_455 21
O5 Nb1 A2a 145.17(19) 1_455 21
O5 Nb1 A2a 96.2(2) 19 21
O6 Nb1 A2a 128.80(19) . 21
A3a Nb1 A2a 147.916(15) . 21
A2b Nb1 A2a 0.0 21 21
O3 Nb1 A2a 43.46(18) 14_455 1_455
O2 Nb1 A2a 94.4(2) 19 1_455
O2 Nb1 A2a 45.70(19) 1_455 1_455
O5 Nb1 A2a 96.2(2) 1_455 1_455
O5 Nb1 A2a 145.17(19) 19 1_455
O6 Nb1 A2a 128.80(19) . 1_455
A3a Nb1 A2a 147.916(15) . 1_455
A2b Nb1 A2a 63.70(2) 21 1_455
A2a Nb1 A2a 63.70(2) 21 1_455
O3 Nb1 A2b 43.46(18) 14_455 1_455
O2 Nb1 A2b 94.4(2) 19 1_455
O2 Nb1 A2b 45.70(19) 1_455 1_455
O5 Nb1 A2b 96.2(2) 1_455 1_455
O5 Nb1 A2b 145.17(19) 19 1_455
O6 Nb1 A2b 128.80(19) . 1_455
A3a Nb1 A2b 147.916(15) . 1_455
A2b Nb1 A2b 63.70(2) 21 1_455
A2a Nb1 A2b 63.70(2) 21 1_455
A2a Nb1 A2b 0.0 1_455 1_455
O5 Nb2 O5 180.0(4) 18 14
O5 Nb2 O5 91.2(4) 18 29
O5 Nb2 O5 88.8(4) 14 29
O5 Nb2 O5 88.8(4) 18 .
O5 Nb2 O5 91.2(4) 14 .
O5 Nb2 O5 180.0(4) 29 .
O5 Nb2 O1 89.6(3) 18 .
O5 Nb2 O1 90.4(3) 14 .
O5 Nb2 O1 90.4(3) 29 .
O5 Nb2 O1 89.6(3) . .
O5 Nb2 O1 90.4(3) 18 29
O5 Nb2 O1 89.6(3) 14 29
O5 Nb2 O1 89.6(3) 29 29
O5 Nb2 O1 90.4(3) . 29
O1 Nb2 O1 180.0(7) . 29
O5 Nb2 A3b 134.7(2) 18 29_455
O5 Nb2 A3b 45.3(2) 14 29_455
O5 Nb2 A3b 45.3(2) 29 29_455
O5 Nb2 A3b 134.7(2) . 29_455
O1 Nb2 A3b 80.4(4) . 29_455
O1 Nb2 A3b 99.6(4) 29 29_455
O5 Nb2 A3b 45.3(2) 18 1_655
O5 Nb2 A3b 134.7(2) 14 1_655
O5 Nb2 A3b 134.7(2) 29 1_655
O5 Nb2 A3b 45.3(2) . 1_655
O1 Nb2 A3b 99.6(4) . 1_655
O1 Nb2 A3b 80.4(4) 29 1_655
A3b Nb2 A3b 180.0 29_455 1_655
O5 Nb2 A3a 134.7(2) 18 29_455
O5 Nb2 A3a 45.3(2) 14 29_455
O5 Nb2 A3a 45.3(2) 29 29_455
O5 Nb2 A3a 134.7(2) . 29_455
O1 Nb2 A3a 80.4(4) . 29_455
O1 Nb2 A3a 99.6(4) 29 29_455
A3b Nb2 A3a 0.0 29_455 29_455
A3b Nb2 A3a 180.0 1_655 29_455
O5 Nb2 A3a 45.3(2) 18 1_655
O5 Nb2 A3a 134.7(2) 14 1_655
O5 Nb2 A3a 134.7(2) 29 1_655
O5 Nb2 A3a 45.3(2) . 1_655
O1 Nb2 A3a 99.6(4) . 1_655
O1 Nb2 A3a 80.4(4) 29 1_655
A3b Nb2 A3a 180.0 29_455 1_655
A3b Nb2 A3a 0.00(8) 1_655 1_655
A3a Nb2 A3a 180.0 29_455 1_655
O5 Nb2 A1a 136.0(2) 18 14
O5 Nb2 A1a 44.0(2) 14 14
O5 Nb2 A1a 96.45(19) 29 14
O5 Nb2 A1a 83.55(19) . 14
O1 Nb2 A1a 133.3(2) . 14
O1 Nb2 A1a 46.7(2) 29 14
A3b Nb2 A1a 72.64(3) 29_455 14
A3b Nb2 A1a 107.36(3) 1_655 14
A3a Nb2 A1a 72.64(3) 29_455 14
A3a Nb2 A1a 107.36(3) 1_655 14
O5 Nb2 A1b 44.0(2) 18 18
O5 Nb2 A1b 136.0(2) 14 18
O5 Nb2 A1b 83.55(19) 29 18
O5 Nb2 A1b 96.45(19) . 18
O1 Nb2 A1b 46.7(2) . 18
O1 Nb2 A1b 133.3(2) 29 18
A3b Nb2 A1b 107.36(3) 29_455 18
A3b Nb2 A1b 72.64(3) 1_655 18
A3a Nb2 A1b 107.36(3) 29_455 18
A3a Nb2 A1b 72.64(3) 1_655 18
A1a Nb2 A1b 180.00(3) 14 18
O2 Ti3 O2 94.6(4) . 12
O2 Ti3 O7 90.3(3) . .
O2 Ti3 O7 95.3(4) 12 .
O2 Ti3 O7 95.3(4) . 26
O2 Ti3 O7 90.3(3) 12 26
O7 Ti3 O7 171.8(6) . 26
O2 Ti3 O4 93.0(3) . .
O2 Ti3 O4 171.6(3) 12 .
O7 Ti3 O4 88.3(4) . .
O7 Ti3 O4 85.4(4) 26 .
O2 Ti3 O4 171.6(3) . 25
O2 Ti3 O4 93.0(3) 12 25
O7 Ti3 O4 85.4(4) . 25
O7 Ti3 O4 88.3(4) 26 25
O4 Ti3 O4 79.7(4) . 25
O2 Ti3 Nb3 132.7(2) . 25
O2 Ti3 Nb3 132.7(2) 12 25
O7 Ti3 Nb3 85.9(3) . 25
O7 Ti3 Nb3 85.9(3) 26 25
O4 Ti3 Nb3 39.87(19) . 25
O4 Ti3 Nb3 39.87(19) 25 25
O2 Ti3 Ti3 132.7(2) . 25
O2 Ti3 Ti3 132.7(2) 12 25
O7 Ti3 Ti3 85.9(3) . 25
O7 Ti3 Ti3 85.9(3) 26 25
O4 Ti3 Ti3 39.87(19) . 25
O4 Ti3 Ti3 39.87(19) 25 25
Nb3 Ti3 Ti3 0.0 25 25
O2 Ti3 A2a 47.3(2) . .
O2 Ti3 A2a 47.3(2) 12 .
O7 Ti3 A2a 94.1(3) . .
O7 Ti3 A2a 94.1(3) 26 .
O4 Ti3 A2a 140.13(19) . .
O4 Ti3 A2a 140.13(19) 25 .
Nb3 Ti3 A2a 180.0 25 .
Ti3 Ti3 A2a 180.0 25 .
O2 Ti3 A1b 107.3(2) . 26
O2 Ti3 A1b 49.1(2) 12 26
O7 Ti3 A1b 140.2(3) . 26
O7 Ti3 A1b 43.0(3) 26 26
O4 Ti3 A1b 124.8(2) . 26
O4 Ti3 A1b 80.4(2) 25 26
Nb3 Ti3 A1b 105.28(3) 25 26
Ti3 Ti3 A1b 105.28(3) 25 26
A2a Ti3 A1b 74.72(3) . 26
O2 Ti3 A1a 107.3(2) . 26
O2 Ti3 A1a 49.1(2) 12 26
O7 Ti3 A1a 140.2(3) . 26
O7 Ti3 A1a 43.0(3) 26 26
O4 Ti3 A1a 124.8(2) . 26
O4 Ti3 A1a 80.4(2) 25 26
Nb3 Ti3 A1a 105.28(3) 25 26
Ti3 Ti3 A1a 105.28(3) 25 26
A2a Ti3 A1a 74.72(3) . 26
A1b Ti3 A1a 0.000(15) 26 26
O3 A2a O3 177.2(4) . 26
O3 A2a O3 94.9(3) . 14
O3 A2a O3 85.2(3) 26 14
O3 A2a O3 85.2(3) . 21
O3 A2a O3 94.9(3) 26 21
O3 A2a O3 177.2(4) 14 21
O3 A2a O2 118.9(3) . 7
O3 A2a O2 63.8(3) 26 7
O3 A2a O2 102.2(3) 14 7
O3 A2a O2 75.3(3) 21 7
O3 A2a O2 75.3(3) . .
O3 A2a O2 102.2(3) 26 .
O3 A2a O2 63.8(3) 14 .
O3 A2a O2 118.9(3) 21 .
O2 A2a O2 162.0(3) 7 .
O3 A2a O2 102.2(3) . 12
O3 A2a O2 75.3(3) 26 12
O3 A2a O2 118.9(3) 14 12
O3 A2a O2 63.8(3) 21 12
O2 A2a O2 118.1(3) 7 12
O2 A2a O2 65.0(3) . 12
O3 A2a O2 63.8(3) . 14
O3 A2a O2 118.9(3) 26 14
O3 A2a O2 75.3(3) 14 14
O3 A2a O2 102.2(3) 21 14
O2 A2a O2 65.0(3) 7 14
O2 A2a O2 118.1(3) . 14
O2 A2a O2 162.0(3) 12 14
O3 A2a Ti3 88.6(2) . .
O3 A2a Ti3 88.6(2) 26 .
O3 A2a Ti3 91.4(2) 14 .
O3 A2a Ti3 91.4(2) 21 .
O2 A2a Ti3 147.48(15) 7 .
O2 A2a Ti3 32.52(15) . .
O2 A2a Ti3 32.52(15) 12 .
O2 A2a Ti3 147.48(15) 14 .
O3 A2a Nb3 91.4(2) . 14
O3 A2a Nb3 91.4(2) 26 14
O3 A2a Nb3 88.6(2) 14 14
O3 A2a Nb3 88.6(2) 21 14
O2 A2a Nb3 32.52(15) 7 14
O2 A2a Nb3 147.48(15) . 14
O2 A2a Nb3 147.48(15) 12 14
O2 A2a Nb3 32.52(15) 14 14
Ti3 A2a Nb3 180.0 . 14
O3 A2a Ti3 91.4(2) . 14
O3 A2a Ti3 91.4(2) 26 14
O3 A2a Ti3 88.6(2) 14 14
O3 A2a Ti3 88.6(2) 21 14
O2 A2a Ti3 32.52(15) 7 14
O2 A2a Ti3 147.48(15) . 14
O2 A2a Ti3 147.48(15) 12 14
O2 A2a Ti3 32.52(15) 14 14
Ti3 A2a Ti3 180.0 . 14
Nb3 A2a Ti3 0.0 14 14
O8 A3a O8 63.1(17) 17_455 .
O8 A3a O6 78.0(3) 17_455 .
O8 A3a O6 78.0(3) . .
O8 A3a O6 78.0(3) 17_455 18
O8 A3a O6 78.0(3) . 18
O6 A3a O6 151.7(6) . 18
O8 A3a O10 40.7(10) 17_455 1_455
O8 A3a O10 103.9(10) . 1_455
O6 A3a O10 85.74(17) . 1_455
O6 A3a O10 85.74(17) 18 1_455
O8 A3a O10 103.9(10) 17_455 19
O8 A3a O10 40.7(10) . 19
O6 A3a O10 85.74(17) . 19
O6 A3a O10 85.74(17) 18 19
O10 A3a O10 144.6(12) 1_455 19
O8 A3a O5 147.5(2) 17_455 19
O8 A3a O5 107.7(7) . 19
O6 A3a O5 69.6(3) . 19
O6 A3a O5 132.7(3) 18 19
O10 A3a O5 134.1(4) 1_455 19
O10 A3a O5 73.4(5) 19 19
O8 A3a O5 147.5(2) 17_455 4
O8 A3a O5 107.7(7) . 4
O6 A3a O5 132.7(3) . 4
O6 A3a O5 69.6(3) 18 4
O10 A3a O5 134.1(4) 1_455 4
O10 A3a O5 73.4(5) 19 4
O5 A3a O5 64.0(3) 19 4
O8 A3a O5 107.7(7) 17_455 1_455
O8 A3a O5 147.5(2) . 1_455
O6 A3a O5 69.6(3) . 1_455
O6 A3a O5 132.7(3) 18 1_455
O10 A3a O5 73.4(5) 1_455 1_455
O10 A3a O5 134.1(4) 19 1_455
O5 A3a O5 62.1(3) 19 1_455
O5 A3a O5 95.3(3) 4 1_455
O8 A3a O5 107.7(7) 17_455 18_455
O8 A3a O5 147.5(2) . 18_455
O6 A3a O5 132.7(3) . 18_455
O6 A3a O5 69.6(3) 18 18_455
O10 A3a O5 73.4(5) 1_455 18_455
O10 A3a O5 134.1(4) 19 18_455
O5 A3a O5 95.3(3) 19 18_455
O5 A3a O5 62.1(3) 4 18_455
O5 A3a O5 64.0(3) 1_455 18_455
O8 A3a Nb1 113.5(2) 17_455 .
O8 A3a Nb1 113.5(2) . .
O6 A3a Nb1 42.1(3) . .
O6 A3a Nb1 166.2(3) 18 .
O10 A3a Nb1 98.2(3) 1_455 .
O10 A3a Nb1 98.2(3) 19 .
O5 A3a Nb1 38.41(15) 19 .
O5 A3a Nb1 98.75(19) 4 .
O5 A3a Nb1 38.41(15) 1_455 .
O5 A3a Nb1 98.75(19) 18_455 .
O6 Si O6 113.4(8) 2 1_655
O6 Si O4 108.9(2) 2 2_655
O6 Si O4 108.9(2) 1_655 2_655
O6 Si O4 108.9(2) 2 .
O6 Si O4 108.9(2) 1_655 .
O4 Si O4 107.8(7) 2_655 .
Nb2 O1 Ti2 137.3(7) . 15_455
Nb2 O1 Nb2 137.3(7) . 15_455
Ti2 O1 Nb2 0.0 15_455 15_455
Nb2 O1 A1b 102.71(14) . 18
Ti2 O1 A1b 102.71(14) 15_455 18
Nb2 O1 A1b 102.71(14) 15_455 18
Nb2 O1 A1a 102.71(14) . 18
Ti2 O1 A1a 102.71(14) 15_455 18
Nb2 O1 A1a 102.71(14) 15_455 18
A1b O1 A1a 0.00(4) 18 18
Nb2 O1 A1a 102.71(14) . .
Ti2 O1 A1a 102.71(14) 15_455 .
Nb2 O1 A1a 102.71(14) 15_455 .
A1b O1 A1a 105.8(4) 18 .
A1a O1 A1a 105.8(4) 18 .
Ti3 O2 Ti1 141.8(4) . 1_655
Ti3 O2 Nb1 141.8(4) . 1_655
Ti1 O2 Nb1 0.00(9) 1_655 1_655
Ti3 O2 A2a 100.2(3) . .
Ti1 O2 A2a 100.7(3) 1_655 .
Nb1 O2 A2a 100.7(3) 1_655 .
Ti3 O2 A1a 101.6(3) . .
Ti1 O2 A1a 102.8(3) 1_655 .
Nb1 O2 A1a 102.8(3) 1_655 .
A2a O2 A1a 106.1(2) . .
Ti1 O3 Nb1 0.00(8) 14_455 14_455
Ti1 O3 A2a 106.4(3) 14_455 .
Nb1 O3 A2a 106.4(3) 14_455 .
Ti1 O3 A2b 106.4(3) 14_455 21
Nb1 O3 A2b 106.4(3) 14_455 21
A2a O3 A2b 94.8(3) . 21
Ti1 O3 A2a 106.4(3) 14_455 21
Nb1 O3 A2a 106.4(3) 14_455 21
A2a O3 A2a 94.8(3) . 21
A2b O3 A2a 0.0 21 21
Ti1 O3 A1a 122.9(4) 14_455 .
Nb1 O3 A1a 122.9(4) 14_455 .
A2a O3 A1a 111.4(3) . .
A2b O3 A1a 111.4(3) 21 .
A2a O3 A1a 111.4(3) 21 .
Si O4 Ti3 123.2(3) . .
Si O4 Nb3 123.2(3) . 25
Ti3 O4 Nb3 100.3(4) . 25
Si O4 Ti3 123.2(3) . 25
Ti3 O4 Ti3 100.3(4) . 25
Nb3 O4 Ti3 0.00(7) 25 25
Nb2 O5 Ti1 140.0(4) . 1_655
Nb2 O5 Nb1 140.0(4) . 1_655
Ti1 O5 Nb1 0.00(9) 1_655 1_655
Nb2 O5 A3b 102.1(3) . 1_655
Ti1 O5 A3b 87.1(2) 1_655 1_655
Nb1 O5 A3b 87.1(2) 1_655 1_655
Nb2 O5 A3a 102.1(3) . 1_655
Ti1 O5 A3a 87.1(2) 1_655 1_655
Nb1 O5 A3a 87.1(2) 1_655 1_655
A3b O5 A3a 0.00(16) 1_655 1_655
Nb2 O5 A1a 106.0(3) . .
Ti1 O5 A1a 107.1(3) 1_655 .
Nb1 O5 A1a 107.1(3) 1_655 .
A3b O5 A1a 109.7(2) 1_655 .
A3a O5 A1a 109.7(2) 1_655 .
Si O6 Nb1 131.2(6) 1_455 .
Si O6 A3a 137.4(6) 1_455 .
Nb1 O6 A3a 91.4(4) . .
Ti3 O7 Nb3 138.6(5) . 26_455
Ti3 O7 Ti3 138.6(5) . 26_455
Nb3 O7 Ti3 0.0 26_455 26_455
Ti3 O7 A1a 106.5(3) . .
Nb3 O7 A1a 106.5(3) 26_455 .
Ti3 O7 A1a 106.5(3) 26_455 .
O10 O8 O10 88(3) 17 19
O10 O8 P 44.1(13) 17 17
O10 O8 P 44.1(13) 19 17
O10 O8 A3a 77.5(9) 17 17_455
O10 O8 A3a 165.6(19) 19 17_455
P O8 A3a 121.6(8) 17 17_455
O10 O8 A3b 77.5(9) 17 17_455
O10 O8 A3b 165.6(19) 19 17_455
P O8 A3b 121.6(8) 17 17_455
A3a O8 A3b 0.00(13) 17_455 17_455
O10 O8 A3a 165.6(19) 17 .
O10 O8 A3a 77.5(9) 19 .
P O8 A3a 121.6(8) 17 .
A3a O8 A3a 116.9(17) 17_455 .
A3b O8 A3a 116.9(17) 17_455 .
P P O10 125.2(15) 17 3
P P O10 125.2(15) 17 .
O10 P O10 110(3) 3 .
P P O9 70.7(13) 17 .
O10 P O9 101.0(6) 3 .
O10 P O9 101.0(6) . .
P P O9 70.7(13) 17 17
O10 P O9 101.0(6) 3 17
O10 P O9 101.0(6) . 17
O9 P O9 141(3) . 17
P P O8 180.0 17 17
O10 P O8 54.8(15) 3 17
O10 P O8 54.8(15) . 17
O9 P O8 109.3(13) . 17
O9 P O8 109.3(13) 17 17
P P O10 33.0(8) 17 17
O10 P O10 92.1(18) 3 17
O10 P O10 158.2(16) . 17
O9 P O10 73.9(12) . 17
O9 P O10 73.9(12) 17 17
O8 P O10 147.0(8) 17 17
P P O10 33.0(8) 17 19
O10 P O10 158.2(16) 3 19
O10 P O10 92.1(18) . 19
O9 P O10 73.9(12) . 19
O9 P O10 73.9(12) 17 19
O8 P O10 147.0(8) 17 19
O10 P O10 66.1(17) 17 19
P P A1b 81.9(5) 17 17
O10 P A1b 58.2(7) 3 17
O10 P A1b 133.6(9) . 17
O9 P A1b 124.8(8) . 17
O9 P A1b 48.48(7) 17 17
O8 P A1b 98.1(5) 17 17
O10 P A1b 58.4(5) 17 17
O10 P A1b 106.7(10) 19 17
P P A1a 81.9(5) 17 17
O10 P A1a 58.2(7) 3 17
O10 P A1a 133.6(9) . 17
O9 P A1a 124.8(8) . 17
O9 P A1a 48.48(7) 17 17
O8 P A1a 98.1(5) 17 17
O10 P A1a 58.4(5) 17 17
O10 P A1a 106.7(10) 19 17
A1b P A1a 0.00(3) 17 17
P P A1a 81.9(5) 17 .
O10 P A1a 133.6(9) 3 .
O10 P A1a 58.2(7) . .
O9 P A1a 48.48(7) . .
O9 P A1a 124.8(8) 17 .
O8 P A1a 98.1(5) 17 .
O10 P A1a 106.7(10) 17 .
O10 P A1a 58.4(5) 19 .
A1b P A1a 163.8(10) 17 .
A1a P A1a 163.8(10) 17 .
P O9 P 39(3) 17 .
P O9 A1a 107.6(7) 17 .
P O9 A1a 107.6(7) . .
P O9 A1a 107.6(7) 17 2
P O9 A1a 107.6(7) . 2
A1a O9 A1a 142.7(17) . 2
P O9 A1b 107.6(7) 17 2
P O9 A1b 107.6(7) . 2
A1a O9 A1b 142.7(17) . 2
A1a O9 A1b 0.00(4) 2 2
P O10 O8 81.1(19) . 17
P O10 P 21.8(16) . 17
O8 O10 P 102.9(16) 17 17
P O10 A3b 142.9(19) . 1_655
O8 O10 A3b 61.8(12) 17 1_655
P O10 A3b 164.7(14) 17 1_655
P O10 A3a 142.9(19) . 1_655
O8 O10 A3a 61.8(12) 17 1_655
P O10 A3a 164.7(14) 17 1_655
A3b O10 A3a 0.0(2) 1_655 1_655
P O10 A1a 97.7(11) . 18
O8 O10 A1a 130.3(4) 17 18
P O10 A1a 83.6(7) 17 18
A3b O10 A1a 106.0(7) 1_655 18
A3a O10 A1a 106.0(7) 1_655 18
P O10 A1b 97.7(11) . 18
O8 O10 A1b 130.3(4) 17 18
P O10 A1b 83.6(7) 17 18
A3b O10 A1b 106.0(7) 1_655 18
A3a O10 A1b 106.0(7) 1_655 18
A1a O10 A1b 0.00(4) 18 18
P O10 A1a 97.7(11) . .
O8 O10 A1a 130.3(4) 17 .
P O10 A1a 83.6(7) 17 .
A3b O10 A1a 106.0(7) 1_655 .
A3a O10 A1a 106.0(7) 1_655 .
A1a O10 A1a 99.2(8) 18 .
A1b O10 A1a 99.2(8) 18 .

loop_
_geom_bond_atom_site_label_1
_geom_bond_atom_site_label_2
_geom_bond_distance
_geom_bond_site_symmetry_2
A1a O7 2.664(10) .
A1a O9 2.722(14) .
A1a O5 2.751(7) .
A1a O5 2.751(7) 19
A1a O3 2.756(9) .
A1a O1 2.838(8) .
A1a O2 2.887(7) .
A1a O2 2.887(7) 19
A1a O10 2.971(17) 19
A1a O10 2.971(17) .
Nb1 O3 1.839(9) 14_455
Nb1 O2 1.978(7) 19
Nb1 O2 1.978(7) 1_455
Nb1 O5 1.995(7) 1_455
Nb1 O5 1.995(7) 19
Nb1 O6 2.150(11) .
Nb1 A3a 3.208(3) .
Nb2 O5 1.980(7) 18
Nb2 O5 1.980(7) 14
Nb2 O5 1.980(7) 29
Nb2 O5 1.980(7) .
Nb2 O1 1.989(5) .
Nb2 O1 1.989(5) 29
Ti3 O2 1.870(7) .
Ti3 O2 1.870(7) 12
Ti3 O7 1.980(4) .
Ti3 O7 1.980(4) 26
Ti3 O4 2.075(6) .
Ti3 O4 2.075(6) 25
Ti3 Nb3 3.186(4) 25
Ti3 Ti3 3.186(4) 25
A2a O3 2.517(6) .
A2a O3 2.517(6) 26
A2a O3 2.517(6) 14
A2a O3 2.517(6) 21
A2a O2 2.557(7) 7
A2a O2 2.557(7) .
A2a O2 2.557(7) 12
A2a O2 2.557(7) 14
A3a O8 2.27(2) 17_455
A3a O8 2.27(2) .
A3a O6 2.328(10) .
A3a O6 2.328(10) 18
A3a O10 2.51(3) 1_455
A3a O10 2.51(3) 19
A3a O5 2.616(8) 19
A3a O5 2.616(8) 4
A3a O5 2.616(8) 1_455
A3a O5 2.616(8) 18_455
Si O6 1.632(10) 2
Si O6 1.632(10) 1_655
Si O4 1.662(10) 2_655
Si O4 1.662(10) .
O1 Ti2 1.989(5) 15_455
O1 Nb2 1.989(5) 15_455
O1 A1b 2.838(8) 18
O1 A1a 2.838(8) 18
O2 Ti1 1.978(7) 1_655
O2 Nb1 1.978(7) 1_655
O3 Ti1 1.839(9) 14_455
O3 Nb1 1.839(9) 14_455
O3 A2b 2.517(6) 21
O3 A2a 2.517(6) 21
O4 Nb3 2.075(6) 25
O4 Ti3 2.075(6) 25
O5 Ti1 1.995(7) 1_655
O5 Nb1 1.995(7) 1_655
O5 A3b 2.616(8) 1_655
O5 A3a 2.616(8) 1_655
O6 Si 1.632(10) 1_455
O7 Nb3 1.980(4) 26_455
O7 Ti3 1.980(4) 26_455
O8 O10 1.68(4) 17
O8 O10 1.68(4) 19
O8 P 2.03(5) 17
O8 A3a 2.27(2) 17_455
O8 A3b 2.27(2) 17_455
P P 0.97(6) 17
P O10 1.43(3) 3
P O10 1.43(3) .
P O9 1.48(4) .
P O9 1.48(4) 17
P O8 2.03(5) 17
P O10 2.14(4) 17
P O10 2.14(4) 19
P A1b 3.466(5) 17
P A1a 3.466(5) 17
O9 P 1.48(4) 17
O9 A1a 2.722(14) 2
O9 A1b 2.722(14) 2
O10 O8 1.68(4) 17
O10 P 2.14(4) 17
O10 A3b 2.51(3) 1_655
O10 A3a 2.51(3) 1_655
O10 A1a 2.971(17) 18
O10 A1b 2.971(17) 18
